data_2015899
loop_
_publ_author_name
'Chen, Xia'
'Chen, Hong-Feng'
'Xue, Gang'
'Chen, Hong-Yu'
'Yu, Wen-Tao'
'Fang, Qi'

_publ_section_title
;(Croconato-\k^2^<i>O</i>,<i>O</i>')bis(1,10-phenanthroline-\k^2^<i>N</i>,<i>N</i>')cobalt(II),
 and the nickel(II) and copper(II) analogues
;
_journal_coeditor_code GD3090
_journal_issue 4
_journal_name_full 'Acta Crystallographica Section C'
_journal_page_first m166
_journal_page_last m168
_journal_paper_doi 10.1107/S0108270107009377
_journal_volume 63
_journal_year 2007
_chemical_formula_iupac '[Cu (C5 O5) (C12 H8 N2)2]'
_chemical_formula_moiety 'C29 H16 Cu N4 O5'
_chemical_formula_sum 'C29 H16 Cu N4 O5'
_chemical_formula_weight 564.00
_chemical_name_systematic
;
(Croconato-\k^2^O,O')bis(1,10-phenanthroline-\k^2^N,N')copper(II)
;
_space_group_IT_number 15
_symmetry_cell_setting monoclinic
_symmetry_space_group_name_Hall '-C 2yc'
_symmetry_space_group_name_H-M 'C 1 2/c 1'
_atom_sites_solution_hydrogens geom
_atom_sites_solution_primary direct
_atom_sites_solution_secondary difmap
_audit_creation_method SHELXL-97
_cell_angle_alpha 90.00
_cell_angle_beta 106.666(9)
_cell_angle_gamma 90.00
_cell_formula_units_Z 4
_cell_length_a 14.6737(16)
_cell_length_b 10.5316(13)
_cell_length_c 15.7783(17)
_cell_measurement_reflns_used 38
_cell_measurement_temperature 293(2)
_cell_measurement_theta_max 12.48
_cell_measurement_theta_min 5.24
_cell_volume 2335.9(5)
_computing_cell_refinement XSCANS
_computing_data_collection 'XSCANS (Bruker, 1996)'
_computing_data_reduction XSCANS
_computing_molecular_graphics 'SHELXTL (Bruker, 1997)'
_computing_publication_material SHELXTL
_computing_structure_refinement 'SHELXL97 (Sheldrick, 1997)'
_computing_structure_solution 'SHELXS97 (Sheldrick, 1990)'
_diffrn_ambient_temperature 293(2)
_diffrn_measured_fraction_theta_full 0.999
_diffrn_measured_fraction_theta_max 0.999
_diffrn_measurement_device_type 'Bruker P4'
_diffrn_measurement_method \w
_diffrn_radiation_monochromator graphite
_diffrn_radiation_source 'fine-focus sealed tube'
_diffrn_radiation_type MoK\a
_diffrn_radiation_wavelength 0.71073
_diffrn_reflns_av_R_equivalents 0.0277
_diffrn_reflns_av_sigmaI/netI 0.0452
_diffrn_reflns_limit_h_max 18
_diffrn_reflns_limit_h_min -1
_diffrn_reflns_limit_k_max 13
_diffrn_reflns_limit_k_min -1
_diffrn_reflns_limit_l_max 19
_diffrn_reflns_limit_l_min -20
_diffrn_reflns_number 3179
_diffrn_reflns_theta_full 26.99
_diffrn_reflns_theta_max 26.99
_diffrn_reflns_theta_min 2.42
_diffrn_standards_decay_% 1
_diffrn_standards_interval_count 3
_diffrn_standards_number 97
_exptl_absorpt_coefficient_mu 0.987
_exptl_absorpt_correction_T_max 0.8048
_exptl_absorpt_correction_T_min 0.7187
_exptl_absorpt_correction_type psi-scan
_exptl_absorpt_process_details '(XSCANS; Bruker, 1996)'
_exptl_crystal_colour Black
_exptl_crystal_density_diffrn 1.604
_exptl_crystal_density_method 'not measured'
_exptl_crystal_description Prism
_exptl_crystal_F_000 1148
_exptl_crystal_size_max 0.30
_exptl_crystal_size_mid 0.28
_exptl_crystal_size_min 0.22
_refine_diff_density_max 0.407
_refine_diff_density_min -0.343
_refine_ls_extinction_coef 0.0046(3)
_refine_ls_extinction_expression Fc^*^=kFc[1+0.001xFc^2^\l^3^/sin(2\q)]^-1/4^
_refine_ls_extinction_method SHELXL97
_refine_ls_goodness_of_fit_ref 1.011
_refine_ls_hydrogen_treatment constr
_refine_ls_matrix_type full
_refine_ls_number_parameters 179
_refine_ls_number_reflns 2558
_refine_ls_number_restraints 1
_refine_ls_restrained_S_all 1.028
_refine_ls_R_factor_all 0.0631
_refine_ls_R_factor_gt 0.0391
_refine_ls_shift/su_max 0.000
_refine_ls_shift/su_mean 0.000
_refine_ls_structure_factor_coef Fsqd
_refine_ls_weighting_details 'calc w=1/[\s^2^(Fo^2^)+(0.0318P)^2^+2.2378P] where P=(Fo^2^+2Fc^2^)/3'
_refine_ls_weighting_scheme calc
_refine_ls_wR_factor_gt 0.0791
_refine_ls_wR_factor_ref 0.0879
_reflns_number_gt 1906
_reflns_number_total 2558
_reflns_threshold_expression I>2sigma(I)
_cod_data_source_file gd3090.cif
_cod_data_source_block III
_cod_original_sg_symbol_Hall '-C 2yc '
_cod_original_sg_symbol_H-M 'C 2/c'
_cod_database_code 2015899
_cod_database_fobs_code 2015899

loop_
_symmetry_equiv_pos_as_xyz
'x, y, z'
'-x, y, -z+1/2'
'x+1/2, y+1/2, z'
'-x+1/2, y+1/2, -z+1/2'
'-x, -y, -z'
'x, -y, z-1/2'
'-x+1/2, -y+1/2, -z'
'x+1/2, -y+1/2, z-1/2'

loop_
_atom_site_type_symbol
_atom_site_label
_atom_site_fract_x
_atom_site_fract_y
_atom_site_fract_z
_atom_site_U_iso_or_equiv
_atom_site_adp_type
_atom_site_calc_flag
_atom_site_refinement_flags
_atom_site_occupancy
C C1 0.2046(2) 0.0910(3) 0.3204(2) 0.0501(8) Uani d . 1
H H1 0.2084 0.0878 0.2626 0.060 Uiso calc R 1
C C2 0.2845(2) 0.0565(3) 0.3889(2) 0.0574(9) Uani d . 1
H H2 0.3407 0.0343 0.3765 0.069 Uiso calc R 1
C C3 0.2799(2) 0.0555(3) 0.4740(2) 0.0509(8) Uani d . 1
H H3 0.3326 0.0321 0.5200 0.061 Uiso calc R 1
C C4 0.19446(19) 0.0902(3) 0.49138(18) 0.0402(7) Uani d . 1
C C5 0.11904(18) 0.1279(3) 0.41863(16) 0.0346(6) Uani d . 1
C C6 0.03168(17) 0.1695(3) 0.43275(16) 0.0330(6) Uani d . 1
C C7 0.01969(18) 0.1637(3) 0.51777(16) 0.0370(6) Uani d . 1
C C8 0.0975(2) 0.1216(3) 0.59026(17) 0.0461(7) Uani d . 1
H H8 0.0901 0.1174 0.6468 0.055 Uiso calc R 1
C C9 0.1809(2) 0.0881(3) 0.57737(17) 0.0470(8) Uani d . 1
H H9 0.2308 0.0630 0.6255 0.056 Uiso calc R 1
C C10 -0.06974(19) 0.2009(3) 0.52609(17) 0.0421(7) Uani d . 1
H H10 -0.0819 0.1965 0.5807 0.051 Uiso calc R 1
C C11 -0.13819(19) 0.2435(3) 0.45359(17) 0.0438(7) Uani d . 1
H H11 -0.1974 0.2676 0.4585 0.053 Uiso calc R 1
C C12 -0.11910(19) 0.2509(3) 0.37191(17) 0.0396(7) Uani d . 1
H H12 -0.1657 0.2829 0.3235 0.047 Uiso calc R 1
C C13 0.05073(18) 0.4944(3) 0.27218(16) 0.0377(7) Uani d . 1
C C14 0.08380(18) 0.6244(3) 0.28540(16) 0.0384(6) Uani d . 1
C C15 0.0000 0.7081(4) 0.2500 0.0377(9) Uani d S 1
N N1 0.12381(16) 0.1280(2) 0.33378(14) 0.0390(5) Uani d . 1
N N2 -0.03688(14) 0.2137(2) 0.36118(12) 0.0349(5) Uani d . 1
O O1 0.09782(15) 0.3941(2) 0.29311(13) 0.0541(5) Uani d U 1
O O2 0.16619(13) 0.6606(2) 0.32058(15) 0.0630(7) Uani d . 1
O O3 0.0000 0.8248(3) 0.2500 0.0516(8) Uani d S 1
Cu Cu1 0.0000 0.22050(5) 0.2500 0.03688(17) Uani d SU 1

loop_
_atom_site_aniso_label
_atom_site_aniso_U_11
_atom_site_aniso_U_22
_atom_site_aniso_U_33
_atom_site_aniso_U_12
_atom_site_aniso_U_13
_atom_site_aniso_U_23
C1 0.0507(18) 0.058(2) 0.0479(16) 0.0108(16) 0.0241(14) 0.0049(15)
C2 0.0442(17) 0.065(2) 0.070(2) 0.0157(17) 0.0271(16) 0.0094(19)
C3 0.0364(15) 0.056(2) 0.0561(18) 0.0116(15) 0.0066(14) 0.0064(16)
C4 0.0346(14) 0.0421(17) 0.0407(14) 0.0027(13) 0.0058(12) 0.0011(13)
C5 0.0331(14) 0.0385(16) 0.0322(13) -0.0001(12) 0.0094(11) -0.0019(12)
C6 0.0317(13) 0.0365(15) 0.0292(12) -0.0017(12) 0.0060(10) -0.0029(11)
C7 0.0366(14) 0.0419(17) 0.0312(13) -0.0022(13) 0.0077(11) -0.0059(12)
C8 0.0493(17) 0.061(2) 0.0247(12) 0.0050(16) 0.0057(12) -0.0013(13)
C9 0.0440(17) 0.057(2) 0.0329(14) 0.0040(15) 0.0000(12) 0.0026(14)
C10 0.0439(15) 0.0529(19) 0.0318(13) -0.0033(15) 0.0145(12) -0.0075(13)
C11 0.0329(14) 0.059(2) 0.0423(14) 0.0023(13) 0.0147(12) -0.0052(14)
C12 0.0321(13) 0.0489(19) 0.0361(13) 0.0043(12) 0.0073(11) -0.0002(12)
C13 0.0357(15) 0.0495(18) 0.0261(12) 0.0061(13) 0.0059(11) -0.0030(12)
C14 0.0282(14) 0.0539(18) 0.0320(13) -0.0011(13) 0.0070(11) -0.0081(13)
C15 0.040(2) 0.048(3) 0.0285(18) 0.000 0.0136(16) 0.000
N1 0.0391(13) 0.0446(14) 0.0352(11) 0.0052(11) 0.0138(10) 0.0011(11)
N2 0.0302(11) 0.0452(14) 0.0284(10) 0.0013(11) 0.0068(8) -0.0014(10)
O1 0.0510(13) 0.0475(12) 0.0534(12) 0.0096(9) -0.0015(10) -0.0063(10)
O2 0.0290(11) 0.0836(18) 0.0687(14) -0.0098(11) 0.0015(10) -0.0174(13)
O3 0.068(2) 0.0471(19) 0.0419(16) 0.000 0.0199(15) 0.000
Cu1 0.0306(3) 0.0532(3) 0.0263(2) 0.000 0.00723(17) 0.000

loop_
_atom_type_symbol
_atom_type_description
_atom_type_scat_dispersion_real
_atom_type_scat_dispersion_imag
_atom_type_scat_source
C C 0.0033 0.0016 'International Tables Vol C Tables 4.2.6.8 and 6.1.1.4'
H H 0.0000 0.0000 'International Tables Vol C Tables 4.2.6.8 and 6.1.1.4'
N N 0.0061 0.0033 'International Tables Vol C Tables 4.2.6.8 and 6.1.1.4'
O O 0.0106 0.0060 'International Tables Vol C Tables 4.2.6.8 and 6.1.1.4'
Cu Cu 0.3201 1.2651 'International Tables Vol C Tables 4.2.6.8 and 6.1.1.4'

loop_
_geom_angle_atom_site_label_1
_geom_angle_atom_site_label_2
_geom_angle_atom_site_label_3
_geom_angle_site_symmetry_1
_geom_angle_site_symmetry_3
_geom_angle
_geom_angle_publ_flag
N1 C1 C2 . . 123.1(3) ?
N1 C1 H1 . . 118.5 ?
C2 C1 H1 . . 118.5 ?
C3 C2 C1 . . 119.8(3) ?
C3 C2 H2 . . 120.1 ?
C1 C2 H2 . . 120.1 ?
C2 C3 C4 . . 119.3(3) ?
C2 C3 H3 . . 120.4 ?
C4 C3 H3 . . 120.4 ?
C5 C4 C3 . . 116.8(3) ?
C5 C4 C9 . . 119.3(2) ?
C3 C4 C9 . . 123.9(3) ?
N1 C5 C4 . . 123.6(2) ?
N1 C5 C6 . . 117.0(2) ?
C4 C5 C6 . . 119.4(2) ?
N2 C6 C7 . . 122.9(2) ?
N2 C6 C5 . . 117.2(2) ?
C7 C6 C5 . . 119.9(2) ?
C6 C7 C10 . . 116.8(2) ?
C6 C7 C8 . . 119.1(2) ?
C10 C7 C8 . . 124.1(2) ?
C9 C8 C7 . . 120.7(2) ?
C9 C8 H8 . . 119.6 ?
C7 C8 H8 . . 119.6 ?
C8 C9 C4 . . 121.4(3) ?
C8 C9 H9 . . 119.3 ?
C4 C9 H9 . . 119.3 ?
C11 C10 C7 . . 119.6(2) ?
C11 C10 H10 . . 120.2 ?
C7 C10 H10 . . 120.2 ?
C10 C11 C12 . . 119.9(2) ?
C10 C11 H11 . . 120.1 ?
C12 C11 H11 . . 120.1 ?
N2 C12 C11 . . 122.2(2) ?
N2 C12 H12 . . 118.9 ?
C11 C12 H12 . . 118.9 ?
O1 C13 C14 . . 128.5(2) ?
O1 C13 C13 . 2 122.57(16) ?
C14 C13 C13 . 2 108.94(15) ?
O2 C14 C13 . . 126.9(3) ?
O2 C14 C15 . . 125.7(3) ?
C13 C14 C15 . . 107.4(2) ?
O3 C15 C14 . 2 126.38(18) ?
O3 C15 C14 . . 126.38(18) ?
C14 C15 C14 2 . 107.2(4) ?
C1 N1 C5 . . 117.3(2) ?
C1 N1 Cu1 . . 132.40(19) ?
C5 N1 Cu1 . . 109.43(17) ?
C12 N2 C6 . . 118.6(2) ?
C12 N2 Cu1 . . 126.37(17) ?
C6 N2 Cu1 . . 115.00(16) ?
C13 O1 Cu1 . . 109.96(17) ?
N2 Cu1 N2 . 2 175.88(14) y
N2 Cu1 N1 . 2 97.53(8) y
N2 Cu1 N1 2 2 80.58(8) ?
N2 Cu1 N1 . . 80.58(8) y
N2 Cu1 N1 2 . 97.53(8) ?
N1 Cu1 N1 2 . 126.11(13) y
N2 Cu1 O1 . . 94.15(8) y
N2 Cu1 O1 2 . 89.12(8) y
N1 Cu1 O1 2 . 152.44(8) y
N1 Cu1 O1 . . 80.37(8) y
N2 Cu1 O1 . 2 89.12(8) ?
N2 Cu1 O1 2 2 94.15(8) ?
N1 Cu1 O1 2 2 80.37(8) ?
N1 Cu1 O1 . 2 152.44(8) ?
O1 Cu1 O1 . 2 74.93(10) y

loop_
_geom_bond_atom_site_label_1
_geom_bond_atom_site_label_2
_geom_bond_site_symmetry_2
_geom_bond_distance
_geom_bond_publ_flag
C1 N1 . 1.322(3) ?
C1 C2 . 1.395(4) ?
C1 H1 . 0.9300 ?
C2 C3 . 1.363(4) ?
C2 H2 . 0.9300 ?
C3 C4 . 1.406(4) ?
C3 H3 . 0.9300 ?
C4 C5 . 1.404(3) ?
C4 C9 . 1.427(4) ?
C5 N1 . 1.361(3) ?
C5 C6 . 1.431(3) ?
C6 N2 . 1.361(3) ?
C6 C7 . 1.403(3) ?
C7 C10 . 1.411(4) ?
C7 C8 . 1.435(4) ?
C8 C9 . 1.344(4) ?
C8 H8 . 0.9300 ?
C9 H9 . 0.9300 ?
C10 C11 . 1.364(4) ?
C10 H10 . 0.9300 ?
C11 C12 . 1.397(4) ?
C11 H11 . 0.9300 ?
C12 N2 . 1.325(3) ?
C12 H12 . 0.9300 ?
C13 O1 . 1.254(3) y
C13 C14 . 1.447(4) y
C13 C13 2 1.452(5) y
C14 O2 . 1.237(3) y
C14 C15 . 1.485(4) y
C15 O3 . 1.229(5) y
C15 C14 2 1.485(4) ?
Cu1 N2 . 1.9799(19) y
Cu1 N2 2 1.9799(19) ?
Cu1 N1 2 2.149(2) ?
Cu1 N1 . 2.149(2) y
Cu1 O1 . 2.303(2) y
Cu1 O1 2 2.303(2) ?

loop_
_geom_torsion_atom_site_label_1
_geom_torsion_atom_site_label_2
_geom_torsion_atom_site_label_3
_geom_torsion_atom_site_label_4
_geom_torsion_site_symmetry_1
_geom_torsion_site_symmetry_4
_geom_torsion
N1 C1 C2 C3 . . 2.6(5)
C1 C2 C3 C4 . . -0.4(5)
C2 C3 C4 C5 . . -1.9(5)
C2 C3 C4 C9 . . 177.7(3)
C3 C4 C5 N1 . . 2.4(4)
C9 C4 C5 N1 . . -177.2(3)
C3 C4 C5 C6 . . -177.3(3)
C9 C4 C5 C6 . . 3.1(4)
N1 C5 C6 N2 . . -4.3(4)
C4 C5 C6 N2 . . 175.4(2)
N1 C5 C6 C7 . . 175.7(2)
C4 C5 C6 C7 . . -4.6(4)
N2 C6 C7 C10 . . 2.8(4)
C5 C6 C7 C10 . . -177.3(3)
N2 C6 C7 C8 . . -176.9(3)
C5 C6 C7 C8 . . 3.0(4)
C6 C7 C8 C9 . . 0.0(5)
C10 C7 C8 C9 . . -179.7(3)
C7 C8 C9 C4 . . -1.5(5)
C5 C4 C9 C8 . . -0.1(5)
C3 C4 C9 C8 . . -179.6(3)
C6 C7 C10 C11 . . -1.8(4)
C8 C7 C10 C11 . . 177.8(3)
C7 C10 C11 C12 . . -0.5(4)
C10 C11 C12 N2 . . 2.3(4)
O1 C13 C14 O2 . . -0.1(5)
C13 C13 C14 O2 2 . -179.5(3)
O1 C13 C14 C15 . . -179.3(2)
C13 C13 C14 C15 2 . 1.3(3)
O2 C14 C15 O3 . . 0.3(3)
C13 C14 C15 O3 . . 179.51(12)
O2 C14 C15 C14 . 2 -179.7(3)
C13 C14 C15 C14 . 2 -0.49(12)
C2 C1 N1 C5 . . -2.1(5)
C2 C1 N1 Cu1 . . 166.0(2)
C4 C5 N1 C1 . . -0.4(4)
C6 C5 N1 C1 . . 179.3(3)
C4 C5 N1 Cu1 . . -171.1(2)
C6 C5 N1 Cu1 . . 8.6(3)
N2 Cu1 N1 C1 . . -176.6(3)
N2 Cu1 N1 C1 2 . 7.1(3)
N1 Cu1 N1 C1 2 . 90.9(3)
O1 Cu1 N1 C1 . . -80.7(3)
O1 Cu1 N1 C1 2 . -107.2(3)
N2 Cu1 N1 C5 . . -7.77(18)
N2 Cu1 N1 C5 2 . 175.93(19)
N1 Cu1 N1 C5 2 . -100.26(19)
O1 Cu1 N1 C5 . . 88.11(19)
O1 Cu1 N1 C5 2 . 61.6(3)
C11 C12 N2 C6 . . -1.4(4)
C11 C12 N2 Cu1 . . -179.3(2)
C7 C6 N2 C12 . . -1.2(4)
C5 C6 N2 C12 . . 178.9(2)
C7 C6 N2 Cu1 . . 177.0(2)
C5 C6 N2 Cu1 . . -3.0(3)
N1 Cu1 N2 C12 2 . -50.7(2)
N1 Cu1 N2 C12 . . -176.2(2)
O1 Cu1 N2 C12 . . 104.3(2)
O1 Cu1 N2 C12 2 . 29.5(2)
N1 Cu1 N2 C6 2 . 131.3(2)
N1 Cu1 N2 C6 . . 5.82(19)
O1 Cu1 N2 C6 . . -73.7(2)
O1 Cu1 N2 C6 2 . -148.5(2)
C14 C13 O1 Cu1 . . -179.0(2)
C13 C13 O1 Cu1 2 . 0.4(4)
N2 Cu1 O1 C13 . . -88.10(19)
N2 Cu1 O1 C13 2 . 94.41(19)
N1 Cu1 O1 C13 2 . 26.9(3)
N1 Cu1 O1 C13 . . -167.80(19)
O1 Cu1 O1 C13 2 . -0.13(13)
